data_2236160
loop_
_publ_author_name
'Erdem, Sultan S.'
'Fronczek, Frank R.'
'Watkins, Steven F.'

_publ_section_title
;
 Bis[2,3,4-trimethyl-5-[(3,4,5-trimethyl-2<i>H</i>-pyrrol-2-ylidene-\k<i>N</i>)methyl]-1<i>H</i>-pyrrolato-\k<i>N</i>]copper(II)
;
_journal_coeditor_code CV5335
_journal_issue 11
_journal_name_full 'Acta Crystallographica Section E'
_journal_page_first m1335
_journal_page_last m1336
_journal_paper_doi 10.1107/S1600536812040998
_journal_volume 68
_journal_year 2012
_chemical_formula_iupac '[Cu (C15 H19 N2)2]'
_chemical_formula_moiety 'C30 H38 Cu N4'
_chemical_formula_sum 'C30 H38 Cu N4'
_chemical_formula_weight 518.18
_chemical_name_systematic
;
Bis[2,3,4-trimethyl-5-[(3,4,5-trimethyl-2<i>H</i>-pyrrol-2-ylidene-\k<i>N</i>)\
methyl]-1<i>H</i>-pyrrolato-\k<i>N</i>]copper(II)
;
_space_group_IT_number 2
_symmetry_cell_setting triclinic
_symmetry_space_group_name_Hall '-P 1'
_symmetry_space_group_name_H-M 'P -1'
_atom_sites_solution_hydrogens geom
_atom_sites_solution_primary direct
_atom_sites_solution_secondary difmap
_audit_creation_method 'WinGX routine CIF_UPDATE'
_cell_angle_alpha 92.8065(8)
_cell_angle_beta 105.4205(8)
_cell_angle_gamma 91.9772(18)
_cell_formula_units_Z 2
_cell_length_a 7.97370(10)
_cell_length_b 12.0896(3)
_cell_length_c 13.9411(4)
_cell_measurement_pressure 101.3
_cell_measurement_reflns_used 6313
_cell_measurement_temperature 120.0(5)
_cell_measurement_theta_max 30
_cell_measurement_theta_min 2.5
_cell_volume 1292.39(5)
_computing_cell_refinement 'Denzo and Scalepack (Otwinowski & Minor, 1997)'
_computing_data_collection 'COLLECT (Nonius, 2000)'
_computing_data_reduction 'Denzo and Scalepack (Otwinowski & Minor, 1997)'
_computing_molecular_graphics 'Ortep-3 for Windows (Farrugia, 1997)'
_computing_publication_material 'WinGX publication routines (Farrugia, 1999)'
_computing_structure_refinement 'SHELXL-97 (Sheldrick, 2008)'
_computing_structure_solution 'SIR2002 (Burla <i>et al.</i>, 2003)'
_diffrn_ambient_temperature 120.0(5)
_diffrn_detector_area_resol_mean 9
_diffrn_measured_fraction_theta_full 0.993
_diffrn_measured_fraction_theta_max 0.971
_diffrn_measurement_device 'Nonius KappaCCD'
_diffrn_measurement_method '\f and \w scans '
_diffrn_radiation_monochromator 'horizonally mounted graphite crystal'
_diffrn_radiation_source 'sealed tube'
_diffrn_radiation_type MoK\a
_diffrn_radiation_wavelength 0.71073
_diffrn_reflns_av_R_equivalents 0.052
_diffrn_reflns_limit_h_max 10
_diffrn_reflns_limit_h_min -11
_diffrn_reflns_limit_k_max 16
_diffrn_reflns_limit_k_min -17
_diffrn_reflns_limit_l_max 19
_diffrn_reflns_limit_l_min 0
_diffrn_reflns_number 20968
_diffrn_reflns_theta_full 25
_diffrn_reflns_theta_max 30.03
_diffrn_reflns_theta_min 2.55
_exptl_absorpt_coefficient_mu 0.871
_exptl_absorpt_correction_T_max 0.9828
_exptl_absorpt_correction_T_min 0.859
_exptl_absorpt_correction_type multi-scan
_exptl_absorpt_process_details '(HKL Scalepack; Otwinowski & Minor, 1997)'
_exptl_crystal_colour 'metallic green'
_exptl_crystal_density_diffrn 1.331
_exptl_crystal_density_method 'not measured'
_exptl_crystal_description 'lath fragment'
_exptl_crystal_F_000 550
_exptl_crystal_size_max 0.18
_exptl_crystal_size_mid 0.10
_exptl_crystal_size_min 0.02
_refine_diff_density_max 0.493
_refine_diff_density_min -0.481
_refine_ls_extinction_method none
_refine_ls_goodness_of_fit_ref 1.019
_refine_ls_hydrogen_treatment constr
_refine_ls_matrix_type full
_refine_ls_number_constraints 0
_refine_ls_number_parameters 328
_refine_ls_number_reflns 7342
_refine_ls_number_restraints 0
_refine_ls_restrained_S_all 1.019
_refine_ls_R_factor_gt 0.0502
_refine_ls_shift/su_max 0.001
_refine_ls_structure_factor_coef Fsqd
_refine_ls_weighting_details 'calc w=1/[\s^2^(Fo^2^)+(0.0459P)^2^+1.3010P] where P=(Fo^2^+2Fc^2^)/3'
_refine_ls_weighting_scheme calc
_refine_ls_wR_factor_ref 0.1172
_reflns_number_gt 5581
_reflns_number_total 7342
_reflns_threshold_expression I>2\s(I)
_cod_data_source_file cv5335.cif
_cod_data_source_block I
_cod_database_code 2236160
_cod_database_fobs_code 2236160

loop_
_symmetry_equiv_pos_as_xyz
'x, y, z'
'-x, -y, -z'

loop_
_atom_site_type_symbol
_atom_site_label
_atom_site_fract_x
_atom_site_fract_y
_atom_site_fract_z
_atom_site_U_iso_or_equiv
_atom_site_adp_type
_atom_site_calc_flag
_atom_site_refinement_flags
_atom_site_occupancy
C C1 0.0551(3) 0.30099(19) 0.06874(18) 0.0170(4) Uani d . 1
C C2 0.1508(3) 0.3865(2) 0.03636(18) 0.0182(5) Uani d . 1
C C3 0.2301(3) 0.45455(19) 0.11937(18) 0.0177(5) Uani d . 1
C C4 0.1808(3) 0.41018(18) 0.20159(18) 0.0163(4) Uani d . 1
C C5 0.2270(3) 0.45235(19) 0.30043(18) 0.0166(4) Uani d . 1
H H5 0.293 0.521 0.313 0.02 Uiso calc R 1
C C6 0.1901(3) 0.40808(18) 0.38310(18) 0.0161(4) Uani d . 1
C C7 0.2300(3) 0.45367(19) 0.48376(18) 0.0182(5) Uani d . 1
C C8 0.1726(3) 0.3752(2) 0.53829(18) 0.0180(5) Uani d . 1
C C9 0.0982(3) 0.28389(19) 0.47050(18) 0.0167(4) Uani d . 1
C C10 -0.0506(3) 0.2066(2) 0.00526(19) 0.0228(5) Uani d . 1
H H10A -0.0581 0.1444 0.0467 0.034 Uiso calc R 1
H H10B 0.005 0.1832 -0.0467 0.034 Uiso calc R 1
H H10C -0.168 0.2302 -0.0259 0.034 Uiso calc R 1
C C11 0.1629(3) 0.3977(2) -0.06840(19) 0.0246(5) Uani d . 1
H H11A 0.1608 0.4762 -0.0831 0.037 Uiso calc R 1
H H11B 0.064 0.3566 -0.115 0.037 Uiso calc R 1
H H11C 0.2719 0.3677 -0.0755 0.037 Uiso calc R 1
C C12 0.3503(4) 0.5533(2) 0.1225(2) 0.0278(6) Uani d . 1
H H12A 0.4591 0.5289 0.1102 0.042 Uiso calc R 1
H H12B 0.3756 0.5928 0.1882 0.042 Uiso calc R 1
H H12C 0.295 0.603 0.0711 0.042 Uiso calc R 1
C C13 0.3121(3) 0.5663(2) 0.5217(2) 0.0239(5) Uani d . 1
H H13A 0.221 0.6179 0.5241 0.036 Uiso calc R 1
H H13B 0.3791 0.5927 0.477 0.036 Uiso calc R 1
H H13C 0.39 0.5619 0.5887 0.036 Uiso calc R 1
C C14 0.1815(3) 0.3850(2) 0.64745(19) 0.0273(6) Uani d . 1
H H14A 0.2834 0.4324 0.683 0.041 Uiso calc R 1
H H14B 0.1911 0.3113 0.674 0.041 Uiso calc R 1
H H14C 0.0756 0.4179 0.6565 0.041 Uiso calc R 1
C C15 0.0127(3) 0.1785(2) 0.49176(19) 0.0206(5) Uani d . 1
H H15A -0.1134 0.1864 0.4772 0.031 Uiso calc R 1
H H15B 0.0591 0.1637 0.5621 0.031 Uiso calc R 1
H H15C 0.0365 0.1169 0.4498 0.031 Uiso calc R 1
C C16 0.3462(3) 0.07330(19) 0.34173(17) 0.0149(4) Uani d . 1
C C17 0.4012(3) -0.03756(19) 0.35150(16) 0.0155(4) Uani d . 1
C C18 0.2537(3) -0.10652(19) 0.31410(17) 0.0152(4) Uani d . 1
C C19 0.1112(3) -0.03552(18) 0.28089(16) 0.0133(4) Uani d . 1
C C20 -0.0604(3) -0.06651(18) 0.23318(16) 0.0146(4) Uani d . 1
H H20 -0.0881 -0.1441 0.225 0.018 Uiso calc R 1
C C21 -0.1988(3) 0.00086(18) 0.19539(17) 0.0150(4) Uani d . 1
C C22 -0.3776(3) -0.03267(19) 0.15404(17) 0.0161(4) Uani d . 1
C C23 -0.4672(3) 0.0633(2) 0.13321(17) 0.0169(4) Uani d . 1
C C24 -0.3418(3) 0.15334(19) 0.16063(17) 0.0169(4) Uani d . 1
C C25 0.4632(3) 0.1757(2) 0.37120(19) 0.0205(5) Uani d . 1
H H25A 0.4076 0.2376 0.3343 0.031 Uiso calc R 1
H H25B 0.5741 0.1632 0.3557 0.031 Uiso calc R 1
H H25C 0.4844 0.1934 0.4429 0.031 Uiso calc R 1
C C26 0.5858(3) -0.0683(2) 0.39435(18) 0.0202(5) Uani d . 1
H H26A 0.5903 -0.1491 0.3948 0.03 Uiso calc R 1
H H26B 0.6288 -0.0357 0.4627 0.03 Uiso calc R 1
H H26C 0.6588 -0.04 0.3536 0.03 Uiso calc R 1
C C27 0.2415(3) -0.23026(19) 0.3073(2) 0.0211(5) Uani d . 1
H H27A 0.3589 -0.2584 0.3252 0.032 Uiso calc R 1
H H27B 0.1806 -0.257 0.239 0.032 Uiso calc R 1
H H27C 0.1769 -0.2566 0.3532 0.032 Uiso calc R 1
C C28 -0.4551(3) -0.1488(2) 0.13782(19) 0.0221(5) Uani d . 1
H H28A -0.5556 -0.1535 0.1656 0.033 Uiso calc R 1
H H28B -0.3677 -0.1995 0.171 0.033 Uiso calc R 1
H H28C -0.4927 -0.1695 0.0662 0.033 Uiso calc R 1
C C29 -0.6605(3) 0.0712(2) 0.09145(19) 0.0234(5) Uani d . 1
H H29A -0.6925 0.0522 0.0195 0.035 Uiso calc R 1
H H29B -0.693 0.147 0.1037 0.035 Uiso calc R 1
H H29C -0.7221 0.0196 0.1239 0.035 Uiso calc R 1
C C30 -0.3737(3) 0.2739(2) 0.1535(2) 0.0235(5) Uani d . 1
H H30A -0.3121 0.314 0.2165 0.035 Uiso calc R 1
H H30B -0.4989 0.2846 0.1402 0.035 Uiso calc R 1
H H30C -0.331 0.3023 0.0993 0.035 Uiso calc R 1
N N1 0.0723(2) 0.31450(16) 0.16751(15) 0.0158(4) Uani d . 1
N N2 0.1078(2) 0.30305(15) 0.37825(14) 0.0150(4) Uani d . 1
N N3 0.1743(2) 0.07482(15) 0.30066(14) 0.0141(4) Uani d . 1
N N4 -0.1810(2) 0.11631(16) 0.19835(15) 0.0154(4) Uani d . 1
Cu Cu1 0.03402(3) 0.20344(2) 0.25992(2) 0.01496(9) Uani d . 1

loop_
_atom_site_aniso_label
_atom_site_aniso_U_11
_atom_site_aniso_U_22
_atom_site_aniso_U_33
_atom_site_aniso_U_12
_atom_site_aniso_U_13
_atom_site_aniso_U_23
C1 0.0148(10) 0.0179(11) 0.0179(11) 0.0046(8) 0.0028(8) 0.0022(9)
C2 0.0173(11) 0.0181(11) 0.0208(12) 0.0059(8) 0.0071(9) 0.0030(9)
C3 0.0178(11) 0.0155(11) 0.0209(12) 0.0026(8) 0.0063(9) 0.0036(9)
C4 0.0165(11) 0.0118(10) 0.0217(12) 0.0026(8) 0.0064(8) 0.0034(9)
C5 0.0148(10) 0.0116(10) 0.0223(12) 0.0016(8) 0.0028(8) 0.0012(9)
C6 0.0146(10) 0.0118(10) 0.0202(12) 0.0015(8) 0.0019(8) 0.0008(9)
C7 0.0151(11) 0.0169(11) 0.0208(12) 0.0030(8) 0.0018(8) -0.0012(9)
C8 0.0159(11) 0.0203(12) 0.0166(11) 0.0027(8) 0.0026(8) -0.0009(9)
C9 0.0126(10) 0.0179(11) 0.0193(12) 0.0041(8) 0.0027(8) 0.0033(9)
C10 0.0208(12) 0.0254(13) 0.0203(13) -0.0014(9) 0.0030(9) -0.0015(10)
C11 0.0264(13) 0.0280(14) 0.0229(13) 0.0025(10) 0.0117(10) 0.0067(11)
C12 0.0325(14) 0.0204(13) 0.0333(15) -0.0065(10) 0.0147(11) 0.0030(11)
C13 0.0266(13) 0.0182(12) 0.0233(13) -0.0004(9) 0.0016(10) -0.0059(10)
C14 0.0287(14) 0.0321(15) 0.0194(13) -0.0012(11) 0.0044(10) -0.0015(11)
C15 0.0218(12) 0.0202(12) 0.0211(12) 0.0001(9) 0.0080(9) 0.0025(10)
C16 0.0157(10) 0.0170(11) 0.0126(10) 0.0000(8) 0.0053(8) -0.0003(8)
C17 0.0187(11) 0.0186(11) 0.0104(10) 0.0029(8) 0.0057(8) 0.0017(8)
C18 0.0193(11) 0.0141(10) 0.0132(11) 0.0019(8) 0.0058(8) 0.0016(8)
C19 0.0150(10) 0.0126(10) 0.0126(10) 0.0011(8) 0.0042(8) 0.0015(8)
C20 0.0193(11) 0.0133(10) 0.0131(10) -0.0014(8) 0.0080(8) 0.0003(8)
C21 0.0173(11) 0.0150(11) 0.0128(11) -0.0013(8) 0.0044(8) 0.0005(8)
C22 0.0165(11) 0.0197(11) 0.0126(11) -0.0027(8) 0.0057(8) -0.0017(9)
C23 0.0139(11) 0.0246(12) 0.0120(11) 0.0003(8) 0.0034(8) -0.0001(9)
C24 0.0172(11) 0.0191(11) 0.0146(11) 0.0030(8) 0.0042(8) 0.0014(9)
C25 0.0164(11) 0.0206(12) 0.0235(13) -0.0031(9) 0.0048(9) -0.0015(10)
C26 0.0183(11) 0.0258(13) 0.0166(12) 0.0058(9) 0.0039(9) 0.0028(10)
C27 0.0240(12) 0.0149(11) 0.0262(13) 0.0051(9) 0.0091(10) 0.0028(10)
C28 0.0174(11) 0.0235(13) 0.0235(13) -0.0063(9) 0.0037(9) -0.0030(10)
C29 0.0168(12) 0.0332(14) 0.0200(12) 0.0023(10) 0.0046(9) 0.0010(11)
C30 0.0227(12) 0.0205(12) 0.0270(14) 0.0047(9) 0.0054(10) 0.0030(10)
N1 0.0166(9) 0.0128(9) 0.0174(10) 0.0012(7) 0.0032(7) 0.0025(7)
N2 0.0142(9) 0.0142(9) 0.0155(10) 0.0008(7) 0.0024(7) 0.0001(7)
N3 0.0151(9) 0.0130(9) 0.0145(9) 0.0002(7) 0.0045(7) 0.0005(7)
N4 0.0144(9) 0.0139(9) 0.0175(10) 0.0009(7) 0.0035(7) 0.0018(7)
Cu1 0.01634(14) 0.01081(13) 0.01597(15) -0.00039(9) 0.00133(10) 0.00120(10)

loop_
_atom_type_symbol
_atom_type_description
_atom_type_scat_dispersion_real
_atom_type_scat_dispersion_imag
_atom_type_scat_source
C C 0.0033 0.0016 'International Tables Vol C Tables 4.2.6.8 and 6.1.1.4'
H H 0 0 'International Tables Vol C Tables 4.2.6.8 and 6.1.1.4'
N N 0.0061 0.0033 'International Tables Vol C Tables 4.2.6.8 and 6.1.1.4'
Cu Cu 0.3201 1.2651 'International Tables Vol C Tables 4.2.6.8 and 6.1.1.4'

loop_
_geom_angle_atom_site_label_1
_geom_angle_atom_site_label_2
_geom_angle_atom_site_label_3
_geom_angle
N1 C1 C2 110.9(2)
N1 C1 C10 122.6(2)
C2 C1 C10 126.5(2)
C3 C2 C1 106.8(2)
C3 C2 C11 127.4(2)
C1 C2 C11 125.8(2)
C2 C3 C4 106.9(2)
C2 C3 C12 126.1(2)
C4 C3 C12 127.0(2)
C5 C4 N1 123.5(2)
C5 C4 C3 127.6(2)
N1 C4 C3 108.9(2)
C6 C5 C4 129.1(2)
C6 C5 H5 115.5
C4 C5 H5 115.5
C5 C6 N2 122.2(2)
C5 C6 C7 129.2(2)
N2 C6 C7 108.6(2)
C8 C7 C6 106.7(2)
C8 C7 C13 126.8(2)
C6 C7 C13 126.5(2)
C7 C8 C9 106.7(2)
C7 C8 C14 127.0(2)
C9 C8 C14 126.2(2)
N2 C9 C8 110.9(2)
N2 C9 C15 121.2(2)
C8 C9 C15 127.9(2)
C1 C10 H10A 109.5
C1 C10 H10B 109.5
H10A C10 H10B 109.5
C1 C10 H10C 109.5
H10A C10 H10C 109.5
H10B C10 H10C 109.5
C2 C11 H11A 109.5
C2 C11 H11B 109.5
H11A C11 H11B 109.5
C2 C11 H11C 109.5
H11A C11 H11C 109.5
H11B C11 H11C 109.5
C3 C12 H12A 109.5
C3 C12 H12B 109.5
H12A C12 H12B 109.5
C3 C12 H12C 109.5
H12A C12 H12C 109.5
H12B C12 H12C 109.5
C7 C13 H13A 109.5
C7 C13 H13B 109.5
H13A C13 H13B 109.5
C7 C13 H13C 109.5
H13A C13 H13C 109.5
H13B C13 H13C 109.5
C8 C14 H14A 109.5
C8 C14 H14B 109.5
H14A C14 H14B 109.5
C8 C14 H14C 109.5
H14A C14 H14C 109.5
H14B C14 H14C 109.5
C9 C15 H15A 109.5
C9 C15 H15B 109.5
H15A C15 H15B 109.5
C9 C15 H15C 109.5
H15A C15 H15C 109.5
H15B C15 H15C 109.5
N3 C16 C17 111.2(2)
N3 C16 C25 123.5(2)
C17 C16 C25 125.3(2)
C18 C17 C16 106.57(19)
C18 C17 C26 128.8(2)
C16 C17 C26 124.7(2)
C17 C18 C19 106.50(19)
C17 C18 C27 127.7(2)
C19 C18 C27 125.8(2)
C20 C19 N3 123.4(2)
C20 C19 C18 127.7(2)
N3 C19 C18 108.78(18)
C19 C20 C21 128.7(2)
C19 C20 H20 115.6
C21 C20 H20 115.6
N4 C21 C20 123.4(2)
N4 C21 C22 108.86(19)
C20 C21 C22 127.6(2)
C23 C22 C21 106.8(2)
C23 C22 C28 126.4(2)
C21 C22 C28 126.8(2)
C22 C23 C24 106.8(2)
C22 C23 C29 126.8(2)
C24 C23 C29 126.4(2)
N4 C24 C23 110.6(2)
N4 C24 C30 122.1(2)
C23 C24 C30 127.3(2)
C16 C25 H25A 109.5
C16 C25 H25B 109.5
H25A C25 H25B 109.5
C16 C25 H25C 109.5
H25A C25 H25C 109.5
H25B C25 H25C 109.5
C17 C26 H26A 109.5
C17 C26 H26B 109.5
H26A C26 H26B 109.5
C17 C26 H26C 109.5
H26A C26 H26C 109.5
H26B C26 H26C 109.5
C18 C27 H27A 109.5
C18 C27 H27B 109.5
H27A C27 H27B 109.5
C18 C27 H27C 109.5
H27A C27 H27C 109.5
H27B C27 H27C 109.5
C22 C28 H28A 109.5
C22 C28 H28B 109.5
H28A C28 H28B 109.5
C22 C28 H28C 109.5
H28A C28 H28C 109.5
H28B C28 H28C 109.5
C23 C29 H29A 109.5
C23 C29 H29B 109.5
H29A C29 H29B 109.5
C23 C29 H29C 109.5
H29A C29 H29C 109.5
H29B C29 H29C 109.5
C24 C30 H30A 109.5
C24 C30 H30B 109.5
H30A C30 H30B 109.5
C24 C30 H30C 109.5
H30A C30 H30C 109.5
H30B C30 H30C 109.5
C1 N1 C4 106.43(19)
C1 N1 Cu1 128.71(16)
C4 N1 Cu1 121.56(15)
C9 N2 C6 107.10(19)
C9 N2 Cu1 127.50(16)
C6 N2 Cu1 125.33(16)
C16 N3 C19 106.97(18)
C16 N3 Cu1 128.25(15)
C19 N3 Cu1 124.45(14)
C24 N4 C21 106.98(18)
C24 N4 Cu1 127.95(16)
C21 N4 Cu1 124.74(15)
N2 Cu1 N4 133.10(8)
N2 Cu1 N3 101.81(8)
N4 Cu1 N3 95.11(8)
N2 Cu1 N1 95.00(8)
N4 Cu1 N1 109.25(8)
N3 Cu1 N1 126.54(8)

loop_
_geom_bond_atom_site_label_1
_geom_bond_atom_site_label_2
_geom_bond_distance
C1 N1 1.348(3)
C1 C2 1.425(3)
C1 C10 1.495(3)
C2 C3 1.378(3)
C2 C11 1.501(4)
C3 C4 1.429(3)
C3 C12 1.497(3)
C4 C5 1.394(3)
C4 N1 1.404(3)
C5 C6 1.390(3)
C5 H5 0.95
C6 N2 1.399(3)
C6 C7 1.431(3)
C7 C8 1.384(3)
C7 C13 1.499(3)
C8 C9 1.420(3)
C8 C14 1.503(4)
C9 N2 1.339(3)
C9 C15 1.503(3)
C10 H10A 0.98
C10 H10B 0.98
C10 H10C 0.98
C11 H11A 0.98
C11 H11B 0.98
C11 H11C 0.98
C12 H12A 0.98
C12 H12B 0.98
C12 H12C 0.98
C13 H13A 0.98
C13 H13B 0.98
C13 H13C 0.98
C14 H14A 0.98
C14 H14B 0.98
C14 H14C 0.98
C15 H15A 0.98
C15 H15B 0.98
C15 H15C 0.98
C16 N3 1.339(3)
C16 C17 1.426(3)
C16 C25 1.496(3)
C17 C18 1.384(3)
C17 C26 1.501(3)
C18 C19 1.438(3)
C18 C27 1.493(3)
C19 C20 1.383(3)
C19 N3 1.397(3)
C20 C21 1.397(3)
C20 H20 0.95
C21 N4 1.395(3)
C21 C22 1.425(3)
C22 C23 1.386(3)
C22 C28 1.496(3)
C23 C24 1.418(3)
C23 C29 1.504(3)
C24 N4 1.351(3)
C24 C30 1.492(3)
C25 H25A 0.98
C25 H25B 0.98
C25 H25C 0.98
C26 H26A 0.98
C26 H26B 0.98
C26 H26C 0.98
C27 H27A 0.98
C27 H27B 0.98
C27 H27C 0.98
C28 H28A 0.98
C28 H28B 0.98
C28 H28C 0.98
C29 H29A 0.98
C29 H29B 0.98
C29 H29C 0.98
C30 H30A 0.98
C30 H30B 0.98
C30 H30C 0.98
N1 Cu1 1.9762(19)
N2 Cu1 1.9385(19)
N3 Cu1 1.9650(19)
N4 Cu1 1.9471(19)

loop_
_geom_hbond_atom_site_label_D
_geom_hbond_atom_site_label_H
_geom_hbond_atom_site_label_A
_geom_hbond_site_symmetry_A
_geom_hbond_distance_DH
_geom_hbond_distance_HA
_geom_hbond_distance_DA
_geom_hbond_angle_DHA
C29 H29C Cg 1_455 0.98 2.78 3.551(3) 136

loop_
_geom_torsion_atom_site_label_1
_geom_torsion_atom_site_label_2
_geom_torsion_atom_site_label_3
_geom_torsion_atom_site_label_4
_geom_torsion
N1 C1 C2 C3 0.3(3)
C10 C1 C2 C3 -179.1(2)
N1 C1 C2 C11 179.5(2)
C10 C1 C2 C11 0.2(4)
C1 C2 C3 C4 -0.4(2)
C11 C2 C3 C4 -179.7(2)
C1 C2 C3 C12 177.4(2)
C11 C2 C3 C12 -1.8(4)
C2 C3 C4 C5 -178.8(2)
C12 C3 C4 C5 3.4(4)
C2 C3 C4 N1 0.4(3)
C12 C3 C4 N1 -177.4(2)
N1 C4 C5 C6 5.1(4)
C3 C4 C5 C6 -175.8(2)
C4 C5 C6 N2 5.8(4)
C4 C5 C6 C7 -176.6(2)
C5 C6 C7 C8 -177.3(2)
N2 C6 C7 C8 0.5(2)
C5 C6 C7 C13 4.7(4)
N2 C6 C7 C13 -177.5(2)
C6 C7 C8 C9 -0.3(2)
C13 C7 C8 C9 177.6(2)
C6 C7 C8 C14 -178.6(2)
C13 C7 C8 C14 -0.6(4)
C7 C8 C9 N2 0.1(3)
C14 C8 C9 N2 178.3(2)
C7 C8 C9 C15 -178.1(2)
C14 C8 C9 C15 0.2(4)
N3 C16 C17 C18 0.0(3)
C25 C16 C17 C18 -178.9(2)
N3 C16 C17 C26 179.8(2)
C25 C16 C17 C26 0.8(4)
C16 C17 C18 C19 0.8(2)
C26 C17 C18 C19 -179.0(2)
C16 C17 C18 C27 179.9(2)
C26 C17 C18 C27 0.2(4)
C17 C18 C19 C20 176.2(2)
C27 C18 C19 C20 -3.0(4)
C17 C18 C19 N3 -1.2(3)
C27 C18 C19 N3 179.6(2)
N3 C19 C20 C21 1.0(4)
C18 C19 C20 C21 -176.1(2)
C19 C20 C21 N4 1.9(4)
C19 C20 C21 C22 -174.2(2)
N4 C21 C22 C23 -0.6(3)
C20 C21 C22 C23 175.9(2)
N4 C21 C22 C28 -179.6(2)
C20 C21 C22 C28 -3.0(4)
C21 C22 C23 C24 0.9(3)
C28 C22 C23 C24 179.8(2)
C21 C22 C23 C29 -178.0(2)
C28 C22 C23 C29 0.9(4)
C22 C23 C24 N4 -0.9(3)
C29 C23 C24 N4 178.1(2)
C22 C23 C24 C30 -179.3(2)
C29 C23 C24 C30 -0.4(4)
C2 C1 N1 C4 0.0(2)
C10 C1 N1 C4 179.4(2)
C2 C1 N1 Cu1 -159.31(16)
C10 C1 N1 Cu1 20.1(3)
C5 C4 N1 C1 179.0(2)
C3 C4 N1 C1 -0.3(2)
C5 C4 N1 Cu1 -19.9(3)
C3 C4 N1 Cu1 160.86(15)
C8 C9 N2 C6 0.2(2)
C15 C9 N2 C6 178.6(2)
C8 C9 N2 Cu1 177.39(15)
C15 C9 N2 Cu1 -4.3(3)
C5 C6 N2 C9 177.6(2)
C7 C6 N2 C9 -0.5(2)
C5 C6 N2 Cu1 0.3(3)
C7 C6 N2 Cu1 -177.68(14)
C17 C16 N3 C19 -0.8(3)
C25 C16 N3 C19 178.2(2)
C17 C16 N3 Cu1 -174.31(15)
C25 C16 N3 Cu1 4.6(3)
C20 C19 N3 C16 -176.4(2)
C18 C19 N3 C16 1.2(2)
C20 C19 N3 Cu1 -2.5(3)
C18 C19 N3 Cu1 175.09(15)
C23 C24 N4 C21 0.5(3)
C30 C24 N4 C21 179.0(2)
C23 C24 N4 Cu1 -173.08(16)
C30 C24 N4 Cu1 5.5(3)
C20 C21 N4 C24 -176.6(2)
C22 C21 N4 C24 0.1(3)
C20 C21 N4 Cu1 -2.8(3)
C22 C21 N4 Cu1 173.90(15)
C9 N2 Cu1 N4 50.3(2)
C6 N2 Cu1 N4 -133.06(17)
C9 N2 Cu1 N3 -58.40(19)
C6 N2 Cu1 N3 118.25(18)
C9 N2 Cu1 N1 172.63(18)
C6 N2 Cu1 N1 -10.71(18)
C24 N4 Cu1 N2 62.3(2)
C21 N4 Cu1 N2 -110.21(19)
C24 N4 Cu1 N3 173.7(2)
C21 N4 Cu1 N3 1.21(19)
C24 N4 Cu1 N1 -54.6(2)
C21 N4 Cu1 N1 132.85(18)
C16 N3 Cu1 N2 -50.2(2)
C19 N3 Cu1 N2 137.32(18)
C16 N3 Cu1 N4 173.8(2)
C19 N3 Cu1 N4 1.31(19)
C16 N3 Cu1 N1 55.3(2)
C19 N3 Cu1 N1 -117.27(18)
C1 N1 Cu1 N2 176.26(19)
C4 N1 Cu1 N2 19.68(18)
C1 N1 Cu1 N4 -44.5(2)
C4 N1 Cu1 N4 158.88(16)
C1 N1 Cu1 N3 67.6(2)
C4 N1 Cu1 N3 -89.01(19)
